data_7701290
loop_
_publ_author_name
'Wu, Haipeng'
'Li, Min'
'Yin, Bing'
'Xia, Zhengqiang'
'Ke, Hongshan'
'Wei, Qing'
'Xie, Gang'
'Chen, Sanping'
'Gao, Sheng-li'

_publ_section_title
;
 Fine-tuning the type of equatorial donor atom in pentagonal bipyramidal
 Dy(III) complexes to enhance single-molecule magnet properties
;
_journal_name_full 'Dalton Transactions'
_journal_paper_doi 10.1039/C9DT03292D
_journal_year 2019
_chemical_absolute_configuration rm
_chemical_formula_moiety 'C16 H22 Cl3 Dy N4'
_chemical_formula_sum 'C16 H22 Cl3 Dy N4'
_chemical_formula_weight 539.22
_space_group_crystal_system monoclinic
_space_group_IT_number 4
_space_group_name_Hall 'P 2yb'
_space_group_name_H-M_alt 'P 1 21 1'
_symmetry_space_group_name_Hall 'P 2yb'
_symmetry_space_group_name_H-M 'P 1 21 1'
_atom_sites_solution_hydrogens geom
_atom_sites_solution_primary iterative
_audit_creation_date 2019-04-22
_audit_creation_method
;
Olex2 1.2
(compiled 2018.05.29 svn.r3508 for OlexSys, GUI svn.r5506)
;
_audit_update_record
;
2019-04-22 deposited with the CCDC.    2019-10-01 downloaded from the CCDC.
;
_cell_angle_alpha 90
_cell_angle_beta 115.407(2)
_cell_angle_gamma 90
_cell_formula_units_Z 2
_cell_length_a 8.5713(10)
_cell_length_b 14.3669(17)
_cell_length_c 8.9521(10)
_cell_measurement_reflns_used 4598
_cell_measurement_temperature 296(2)
_cell_measurement_theta_max 26.25
_cell_measurement_theta_min 2.63
_cell_volume 995.8(2)
_computing_cell_refinement 'SAINT v7.68A (Bruker, 2009)'
_computing_data_reduction 'SAINT v7.68A (Bruker, 2009)'
_computing_molecular_graphics 'Olex2 (Dolomanov et al., 2009)'
_computing_publication_material 'Olex2 (Dolomanov et al., 2009)'
_computing_structure_refinement 'ShelXL (Sheldrick, 2015)'
_computing_structure_solution 'olex2.solve (Bourhis et al., 2015)'
_diffrn_ambient_temperature 296.15
_diffrn_measured_fraction_theta_full 0.996
_diffrn_measured_fraction_theta_max 0.990
_diffrn_measurement_device_type 'Bruker APEX-II CCD'
_diffrn_measurement_method '\f and \w scans'
_diffrn_radiation_monochromator graphite
_diffrn_radiation_type MoK\a
_diffrn_radiation_wavelength 0.71073
_diffrn_reflns_av_R_equivalents 0.0178
_diffrn_reflns_av_unetI/netI 0.0434
_diffrn_reflns_Laue_measured_fraction_full 0.996
_diffrn_reflns_Laue_measured_fraction_max 0.990
_diffrn_reflns_limit_h_max 9
_diffrn_reflns_limit_h_min -10
_diffrn_reflns_limit_k_max 17
_diffrn_reflns_limit_k_min -17
_diffrn_reflns_limit_l_max 11
_diffrn_reflns_limit_l_min -6
_diffrn_reflns_number 5335
_diffrn_reflns_point_group_measured_fraction_full 0.918
_diffrn_reflns_point_group_measured_fraction_max 0.902
_diffrn_reflns_theta_full 25.242
_diffrn_reflns_theta_max 26.248
_diffrn_reflns_theta_min 2.631
_diffrn_standards_number 0
_exptl_absorpt_coefficient_mu 4.160
_exptl_absorpt_correction_T_max 0.7453
_exptl_absorpt_correction_T_min 0.4617
_exptl_absorpt_correction_type multi-scan
_exptl_absorpt_process_details
'SADABS-2008/1 (Bruker,2008) was used for absorption correction. wR2(int) was 0.1001 before and 0.0497 after correction. The Ratio of minimum to maximum transmission is 0.6195. The \l/2 correction factor is 0.0015.'
_exptl_crystal_colour colourless
_exptl_crystal_colour_primary colourless
_exptl_crystal_density_diffrn 1.798
_exptl_crystal_density_method 'not measured'
_exptl_crystal_description block
_exptl_crystal_F_000 526
_exptl_crystal_size_max 0.17
_exptl_crystal_size_mid 0.15
_exptl_crystal_size_min 0.13
_refine_diff_density_max 0.549
_refine_diff_density_min -0.790
_refine_diff_density_rms 0.070
_refine_ls_abs_structure_details
;
 Flack x determined using 1436 quotients [(I+)-(I-)]/[(I+)+(I-)]
 (Parsons, Flack and Wagner, Acta Cryst. B69 (2013) 249-259).
;
_refine_ls_abs_structure_Flack 0.020(7)
_refine_ls_extinction_method none
_refine_ls_goodness_of_fit_ref 0.922
_refine_ls_hydrogen_treatment constr
_refine_ls_matrix_type full
_refine_ls_number_parameters 219
_refine_ls_number_reflns 3619
_refine_ls_number_restraints 1
_refine_ls_restrained_S_all 0.922
_refine_ls_R_factor_all 0.0188
_refine_ls_R_factor_gt 0.0181
_refine_ls_shift/su_max 0.001
_refine_ls_shift/su_mean 0.000
_refine_ls_structure_factor_coef Fsqd
_refine_ls_weighting_details 'w=1/[\s^2^(Fo^2^)] where P=(Fo^2^+2Fc^2^)/3'
_refine_ls_weighting_scheme calc
_refine_ls_wR_factor_gt 0.0440
_refine_ls_wR_factor_ref 0.0444
_reflns_Friedel_coverage 0.748
_reflns_Friedel_fraction_full 0.832
_reflns_Friedel_fraction_max 0.807
_reflns_number_gt 3512
_reflns_number_total 3619
_reflns_threshold_expression 'I > 2\s(I)'
_cod_data_source_file c9dt03292d2.cif
_cod_data_source_block 1CH3
_cod_database_code 7701290
_shelx_shelxl_version_number 2018/3
_shelx_space_group_comment
;
The symmetry employed for this shelxl refinement is uniquely defined
by the following loop, which should always be used as a source of
symmetry information in preference to the above space-group names.
They are only intended as comments.
;
_shelx_estimated_absorpt_t_max 0.614
_shelx_estimated_absorpt_t_min 0.538
_olex2_refinement_description
;
1. Fixed Uiso
 At 1.2 times of:
  All C(H) groups, All C(H,H) groups
 At 1.5 times of:
  All C(H,H,H) groups
2.a Secondary CH2 refined with riding coordinates:
 C7(H7A,H7B), C8(H8A,H8B), C9(H9A,H9B), C6(H6A,H6B)
2.b Aromatic/amide H refined with riding coordinates:
 C2(H2), C3(H3), C14(H14), C13(H13), C4(H4), C11(H11), C12(H12), C1(H1)
2.c Idealised Me refined as rotating group:
 C15(H15A,H15B,H15C), C16(H16A,H16B,H16C)
;
_olex2_submission_special_instructions 'No special instructions were received'

loop_
_space_group_symop_operation_xyz
'x, y, z'
'-x, y+1/2, -z'

loop_
_atom_site_label
_atom_site_type_symbol
_atom_site_fract_x
_atom_site_fract_y
_atom_site_fract_z
_atom_site_U_iso_or_equiv
_atom_site_adp_type
_atom_site_occupancy
_atom_site_site_symmetry_order
_atom_site_calc_flag
_atom_site_refinement_flags_posn
Dy1 Dy 0.26005(2) 0.29694(2) 0.59924(2) 0.03321(7) Uani 1 1 d .
Cl1 Cl 0.5006(2) 0.41208(12) 0.7903(2) 0.0565(5) Uani 1 1 d .
Cl3 Cl 0.0062(2) 0.20462(10) 0.37822(18) 0.0478(3) Uani 1 1 d .
Cl2 Cl 0.4541(2) 0.15084(12) 0.7282(3) 0.0623(5) Uani 1 1 d .
C2 C 0.5567(9) 0.2144(6) 0.2684(9) 0.059(2) Uani 1 1 d .
H2 H 0.603172 0.159558 0.249445 0.071 Uiso 1 1 calc R
N1 N 0.4156(5) 0.2937(6) 0.4124(5) 0.0439(9) Uani 1 1 d .
C3 C 0.5580(6) 0.2949(9) 0.1858(6) 0.0597(14) Uani 1 1 d .
H3 H 0.603772 0.294999 0.108536 0.072 Uiso 1 1 calc R
C14 C 0.1956(8) 0.1750(4) 0.9096(6) 0.0434(13) Uani 1 1 d .
H14 H 0.304917 0.151939 0.932737 0.052 Uiso 1 1 calc R
N2 N 0.1717(6) 0.4261(3) 0.3752(5) 0.0396(10) Uani 1 1 d .
C7 C 0.0988(8) 0.5049(4) 0.4340(8) 0.0487(14) Uani 1 1 d .
H7A H 0.049677 0.550923 0.346996 0.058 Uiso 1 1 calc R
H7B H 0.190097 0.534409 0.528603 0.058 Uiso 1 1 calc R
C8 C -0.0382(8) 0.4694(4) 0.4817(8) 0.0476(13) Uani 1 1 d .
H8A H -0.124505 0.435598 0.389481 0.057 Uiso 1 1 calc R
H8B H -0.094672 0.521634 0.506704 0.057 Uiso 1 1 calc R
C13 C 0.1102(9) 0.1401(4) 0.9991(7) 0.0528(15) Uani 1 1 d .
H13 H 0.161667 0.095072 1.080130 0.063 Uiso 1 1 calc R
C15 C 0.1086(9) 0.4640(4) 0.7813(8) 0.0524(15) Uani 1 1 d .
H15A H 0.164377 0.423975 0.875262 0.079 Uiso 1 1 calc GR
H15B H 0.016631 0.497238 0.791883 0.079 Uiso 1 1 calc GR
H15C H 0.190967 0.507560 0.775987 0.079 Uiso 1 1 calc GR
C4 C 0.4917(9) 0.3743(6) 0.2180(9) 0.0565(19) Uani 1 1 d .
H4 H 0.494537 0.429604 0.165203 0.068 Uiso 1 1 calc R
N4 N 0.1292(6) 0.2399(3) 0.7923(5) 0.0374(10) Uani 1 1 d .
C10 C -0.0284(7) 0.2742(3) 0.7641(7) 0.0405(14) Uani 1 1 d .
C11 C -0.1204(8) 0.2414(5) 0.8482(8) 0.0513(15) Uani 1 1 d .
H11 H -0.229069 0.265562 0.824998 0.062 Uiso 1 1 calc R
C12 C -0.0513(9) 0.1733(4) 0.9657(8) 0.0549(16) Uani 1 1 d .
H12 H -0.112753 0.150140 1.021564 0.066 Uiso 1 1 calc R
C9 C -0.1006(7) 0.3472(4) 0.6331(7) 0.0446(13) Uani 1 1 d .
H9A H -0.162225 0.317421 0.526389 0.053 Uiso 1 1 calc R
H9B H -0.182318 0.385182 0.654509 0.053 Uiso 1 1 calc R
C5 C 0.4191(8) 0.3722(5) 0.3317(8) 0.0436(15) Uani 1 1 d .
C6 C 0.3357(8) 0.4552(4) 0.3684(8) 0.0503(15) Uani 1 1 d .
H6A H 0.311470 0.501828 0.282941 0.060 Uiso 1 1 calc R
H6B H 0.413287 0.482249 0.473394 0.060 Uiso 1 1 calc R
N3 N 0.0370(6) 0.4072(3) 0.6280(6) 0.0400(10) Uani 1 1 d .
C16 C 0.0482(8) 0.3997(4) 0.2063(7) 0.0483(14) Uani 1 1 d .
H16A H 0.090308 0.345675 0.171935 0.073 Uiso 1 1 calc GR
H16B H 0.035900 0.450196 0.131844 0.073 Uiso 1 1 calc GR
H16C H -0.061903 0.385930 0.205131 0.073 Uiso 1 1 calc GR
C1 C 0.4856(9) 0.2168(5) 0.3789(9) 0.0503(17) Uani 1 1 d .
H1 H 0.485397 0.162103 0.434457 0.060 Uiso 1 1 calc R

loop_
_atom_site_aniso_label
_atom_site_aniso_U_11
_atom_site_aniso_U_22
_atom_site_aniso_U_33
_atom_site_aniso_U_23
_atom_site_aniso_U_13
_atom_site_aniso_U_12
Dy1 0.03593(11) 0.02755(11) 0.03934(12) 0.00270(15) 0.01917(8) 0.00049(14)
Cl1 0.0533(9) 0.0555(10) 0.0552(10) -0.0076(8) 0.0182(7) -0.0117(8)
Cl3 0.0557(8) 0.0389(7) 0.0488(8) -0.0064(6) 0.0224(6) -0.0108(6)
Cl2 0.0659(11) 0.0505(9) 0.0860(14) 0.0268(9) 0.0472(10) 0.0269(9)
C2 0.051(4) 0.078(5) 0.048(4) -0.012(4) 0.020(3) 0.011(4)
N1 0.0416(19) 0.049(2) 0.047(2) -0.001(4) 0.0239(16) -0.006(4)
C3 0.045(3) 0.099(5) 0.040(3) 0.000(6) 0.022(2) -0.004(6)
C14 0.048(3) 0.045(3) 0.036(3) 0.000(2) 0.017(2) -0.009(3)
N2 0.051(3) 0.029(2) 0.043(3) 0.0014(19) 0.024(2) -0.001(2)
C7 0.072(4) 0.027(3) 0.049(3) 0.004(2) 0.028(3) 0.008(3)
C8 0.056(3) 0.038(3) 0.049(3) 0.004(2) 0.022(3) 0.012(3)
C13 0.071(4) 0.053(3) 0.035(3) 0.000(2) 0.024(3) -0.019(3)
C15 0.065(4) 0.043(3) 0.051(4) -0.014(3) 0.026(3) -0.001(3)
C4 0.047(4) 0.076(5) 0.046(4) 0.007(3) 0.020(3) -0.012(4)
N4 0.040(2) 0.035(2) 0.038(3) -0.0016(19) 0.018(2) -0.0075(19)
C10 0.038(2) 0.041(4) 0.045(3) -0.011(2) 0.021(2) -0.008(2)
C11 0.050(3) 0.059(4) 0.053(4) -0.012(3) 0.030(3) -0.010(3)
C12 0.070(4) 0.057(4) 0.049(4) -0.010(3) 0.037(3) -0.018(3)
C9 0.039(3) 0.049(3) 0.048(3) -0.003(3) 0.020(2) 0.006(2)
C5 0.039(3) 0.046(3) 0.050(4) 0.004(3) 0.023(3) -0.007(3)
C6 0.064(4) 0.039(3) 0.055(4) 0.004(3) 0.032(3) -0.015(3)
N3 0.046(2) 0.033(2) 0.043(3) -0.0002(19) 0.021(2) 0.0082(19)
C16 0.062(4) 0.041(3) 0.038(3) 0.002(2) 0.017(3) 0.000(3)
C1 0.046(4) 0.051(4) 0.057(4) 0.001(3) 0.025(3) 0.004(3)

loop_
_atom_type_symbol
_atom_type_description
_atom_type_scat_dispersion_real
_atom_type_scat_dispersion_imag
_atom_type_scat_source
C C 0.0033 0.0016 'International Tables Vol C Tables 4.2.6.8 and 6.1.1.4'
H H 0.0000 0.0000 'International Tables Vol C Tables 4.2.6.8 and 6.1.1.4'
Cl Cl 0.1484 0.1585 'International Tables Vol C Tables 4.2.6.8 and 6.1.1.4'
Dy Dy -0.1892 4.4098 'International Tables Vol C Tables 4.2.6.8 and 6.1.1.4'
N N 0.0061 0.0033 'International Tables Vol C Tables 4.2.6.8 and 6.1.1.4'

loop_
_geom_angle_atom_site_label_1
_geom_angle_atom_site_label_2
_geom_angle_atom_site_label_3
_geom_angle
Cl3 Dy1 Cl1 171.06(5)
Cl3 Dy1 Cl2 95.33(6)
Cl3 Dy1 N2 84.54(10)
Cl2 Dy1 Cl1 92.58(7)
N1 Dy1 Cl1 87.31(14)
N1 Dy1 Cl3 89.66(12)
N1 Dy1 Cl2 82.10(17)
N1 Dy1 N2 64.34(19)
N1 Dy1 N4 160.0(2)
N1 Dy1 N3 134.1(2)
N2 Dy1 Cl1 86.57(11)
N2 Dy1 Cl2 146.44(11)
N4 Dy1 Cl1 102.16(10)
N4 Dy1 Cl3 83.35(10)
N4 Dy1 Cl2 79.96(11)
N4 Dy1 N2 133.00(15)
N4 Dy1 N3 64.65(14)
N3 Dy1 Cl1 87.52(11)
N3 Dy1 Cl3 88.55(11)
N3 Dy1 Cl2 143.72(11)
N3 Dy1 N2 69.82(14)
C3 C2 C1 118.5(7)
C5 N1 Dy1 118.4(5)
C5 N1 C1 116.9(5)
C1 N1 Dy1 124.6(5)
C2 C3 C4 119.4(5)
N4 C14 C13 123.6(6)
C7 N2 Dy1 107.3(3)
C7 N2 C6 110.3(4)
C6 N2 Dy1 105.3(3)
C16 N2 Dy1 116.8(3)
C16 N2 C7 109.4(4)
C16 N2 C6 107.7(4)
N2 C7 C8 109.9(4)
C7 C8 N3 111.0(5)
C12 C13 C14 118.7(6)
C3 C4 C5 119.4(7)
C14 N4 Dy1 126.2(4)
C14 N4 C10 117.0(5)
C10 N4 Dy1 116.6(3)
N4 C10 C11 121.9(5)
N4 C10 C9 116.4(5)
C11 C10 C9 121.6(5)
C12 C11 C10 120.0(6)
C11 C12 C13 118.7(6)
N3 C9 C10 111.5(4)
N1 C5 C4 121.8(7)
N1 C5 C6 115.3(6)
C4 C5 C6 122.9(6)
C5 C6 N2 109.4(5)
C8 N3 Dy1 110.0(3)
C8 N3 C15 109.6(5)
C15 N3 Dy1 113.6(3)
C9 N3 Dy1 106.3(3)
C9 N3 C8 109.2(4)
C9 N3 C15 108.1(5)
N1 C1 C2 124.0(7)

loop_
_geom_bond_atom_site_label_1
_geom_bond_atom_site_label_2
_geom_bond_distance
Dy1 Cl1 2.6245(16)
Dy1 Cl3 2.5913(14)
Dy1 Cl2 2.6186(16)
Dy1 N1 2.548(4)
Dy1 N2 2.596(4)
Dy1 N4 2.565(4)
Dy1 N3 2.579(4)
C2 C3 1.375(13)
C2 C1 1.368(10)
N1 C5 1.346(9)
N1 C1 1.352(9)
C3 C4 1.360(13)
C14 C13 1.390(8)
C14 N4 1.335(7)
N2 C7 1.493(7)
N2 C6 1.493(8)
N2 C16 1.476(7)
C7 C8 1.500(8)
C8 N3 1.485(7)
C13 C12 1.370(9)
C15 N3 1.485(7)
C4 C5 1.403(10)
N4 C10 1.356(7)
C10 C11 1.386(8)
C10 C9 1.495(8)
C11 C12 1.370(9)
C9 N3 1.477(7)
C5 C6 1.497(10)
